data_2001110
loop_
_publ_author_name
'Low, J. N.'
'Howie, R. A.'
'Hueso-Ure\~na, F.'
'Moreno-Carretero, M. N.'

_publ_section_title
;
 Structures of 6-amino-1,3-dimethyl-5-nitrosouracil monohydrate and
 6-amino-5-formyl-1,3-dimethyluracil monohydrate
;
_journal_issue 1
_journal_name_full 'Acta Crystallographica Section C'
_journal_page_first 145
_journal_page_last 147
_journal_paper_doi 10.1107/S010827019100820X
_journal_volume 48
_journal_year 1992
_chemical_formula_sum 'C6 H10 N4 O4'
_symmetry_cell_setting orthorhombic
_symmetry_space_group_name_H-M 'P n a 21'
_cell_angle_alpha 90
_cell_angle_beta 90
_cell_angle_gamma 90
_cell_formula_units_Z 4
_cell_length_a 13.978(10)
_cell_length_b 9.638(8)
_cell_length_c 6.338(11)
_cell_volume 853.9(18)
_diffrn_radiation_type Mo
_diffrn_radiation_wavelength 0.71069
_exptl_absorpt_coefficient_mu 0.088
_exptl_crystal_density_diffrn 1.57
_exptl_crystal_F_000 424
_cod_data_source_file mu0225.cif
_cod_data_source_block mu0225a
_cod_depositor_comments
;
 Adding the _atom_site_type_symbol data item.

 Antanas Vaitkus,
 2017-01-30
;
_cod_original_cell_volume 853.9
_cod_database_code 2001110

loop_
_atom_site_label
_atom_site_type_symbol
_atom_site_fract_x
_atom_site_fract_y
_atom_site_fract_z
_atom_site_U_iso_or_equiv
N1 N .6984(2) .0591(3) .2608000 .0300(10)
C1 C .6172(3) .1578(4) .2526(19) .0380(10)
C2 C .7908(3) .1146(4) .260(2) .0330(10)
O2 O .8031(2) .2394(3) .2558(18) .0430(10)
N3 N .8657(2) .0230(3) .2616(19) .0310(10)
C3 C .9618(2) .0856(4) .255(2) .0410(10)
C4 C .8570(2) -.1216(3) .2593(19) .0310(10)
O4 O .9281(2) -.1949(3) .2639(19) .0440(10)
C5 C .7592(2) -.1736(4) .2629(19) .0270(10)
N5 N .7533(2) -.3126(3) .2714(18) .0340(10)
O5 O .6707(2) -.3700(3) .2692(18) .0440(10)
C6 C .6800(2) -.0794(3) .2603(19) .0270(10)
N6 N .5922(2) -.1243(3) .2582(18) .0330(10)
OW1 O .4111(2) .0076(3) .2692(18) .0470(10)
H1C1 H .6424 .2588 .3015 .005
H2C1 H .5633 .1217 .3616 .005
H3C1 H .5869 .1650 .0963 .005
H1C3 H 1.0128 .0060 .2963 .005
H2C3 H .9657 .1689 .3686 .005
H3C3 H .9782 .1254 .0997 .005
H1N6 H .5839 -.2084 .2200 .005
H2N6 H .5370 -.0645 .3152 .005
H0W1 H .3682 -.0576 .2326 .005
H0W2 H .3811 .0964 .2544 .005
